data_2006002
loop_
_publ_author_name
'Babu, A. M.'
'Weakley, T. J. R.'
'Murthy, M. R. N.'

_publ_section_title
;
 Extended Conformation of Putrescine Occurring on a Center of Symmetry
 in its 1:2 Complex with Malonic Acid
;
_journal_issue 3
_journal_name_full 'Acta Crystallographica Section C'
_journal_page_first 365
_journal_page_last 367
_journal_paper_doi 10.1107/S010827019601342X
_journal_volume 53
_journal_year 1997
_chemical_formula_iupac '(C4 H14 N2) 2+ , 2(C3 H3 O4) -'
_chemical_formula_sum 'C10 H20 N2 O8'
_chemical_formula_weight 296.3
_chemical_name_systematic
;
 1,4 butane diammonium malonate
;
_space_group_IT_number 61
_symmetry_cell_setting orthorhombic
_symmetry_space_group_name_Hall '-P 2bc 2ac'
_symmetry_space_group_name_H-M 'P c a b'
_audit_creation_method SHELXL
_cell_angle_alpha 90.00
_cell_angle_beta 90.00
_cell_angle_gamma 90.00
_cell_formula_units_Z 4
_cell_length_a 7.921(13)
_cell_length_b 11.786(26)
_cell_length_c 14.714(10)
_cell_measurement_reflns_used 25
_cell_measurement_temperature 293(2)
_cell_measurement_theta_max 15
_cell_measurement_theta_min 14
_cell_volume 1374(4)
_computing_cell_refinement 'CAD4 Software'
_computing_data_collection 'CAD4 Software (Enraf-Nonius, 1989)'
_computing_data_reduction 'NRCVAX DATRD2 (Gabe, Le Page, Charland, Lee & White, 1989)'
_computing_molecular_graphics 'NRCVAX PLUTO (Motherwell & Clegg, 1978)'
_computing_publication_material SHELXL93
_computing_structure_refinement 'SHELXL93 (Sheldrick, 1993)'
_computing_structure_solution 'NRCVAX SOLVER'
_diffrn_ambient_temperature 293(2)
_diffrn_measurement_device 'Enraf-Nonius CAD4 PC Driven Diffractometer'
_diffrn_measurement_method '2\q/\w scans'
_diffrn_radiation_monochromator graphite
_diffrn_radiation_source 'fine-focus sealed tube'
_diffrn_radiation_type MoK\a
_diffrn_radiation_wavelength 0.71073
_diffrn_reflns_limit_h_max 11
_diffrn_reflns_limit_h_min 0
_diffrn_reflns_limit_k_max 16
_diffrn_reflns_limit_k_min 0
_diffrn_reflns_limit_l_max 20
_diffrn_reflns_limit_l_min 0
_diffrn_reflns_number 2304
_diffrn_reflns_theta_max 29.89
_diffrn_reflns_theta_min 2.76
_diffrn_standards_decay_% 0
_diffrn_standards_interval_count 300
_diffrn_standards_number 3
_exptl_absorpt_coefficient_mu 0.124
_exptl_absorpt_correction_type none
_exptl_crystal_colour Colourless
_exptl_crystal_density_diffrn 1.432
_exptl_crystal_description 'Transparant blocks'
_exptl_crystal_F_000 632
_exptl_crystal_size_max 0.50
_exptl_crystal_size_mid 0.43
_exptl_crystal_size_min 0.36
_refine_diff_density_max 0.313
_refine_diff_density_min -0.137
_refine_ls_extinction_method none
_refine_ls_goodness_of_fit_all 0.556
_refine_ls_goodness_of_fit_obs 0.561
_refine_ls_hydrogen_treatment refall
_refine_ls_matrix_type full
_refine_ls_number_parameters 134
_refine_ls_number_reflns 1996
_refine_ls_number_restraints 0
_refine_ls_restrained_S_all 0.556
_refine_ls_restrained_S_obs 0.561
_refine_ls_R_factor_all 0.0453
_refine_ls_R_factor_obs 0.0445
_refine_ls_shift/esd_max 0.330
_refine_ls_shift/esd_mean 0.028
_refine_ls_structure_factor_coef Fsqd
_refine_ls_weighting_details 'w = 1/[\s^2^(Fo^2^)+(0.1067P)^2^+0.3004P] where P=(Fo^2^+2Fc^2^)/3'
_refine_ls_weighting_scheme calc
_refine_ls_wR_factor_all 0.1199
_refine_ls_wR_factor_obs 0.1185
_reflns_number_observed 1916
_reflns_number_total 1996
_reflns_observed_criterion >2sigma(I)
_cod_data_source_file kh1123.cif
_cod_data_source_block polyamine
_cod_depositor_comments
;
The following automatic conversions were performed:
'_symmetry_cell_setting' value 'Orthorhombic' changed to 'orthorhombic'
according to '/home/saulius/struct/CIF-dictionaries/cif_core.dic'
dictionary named 'cif_core.dic' version 2.4.1 from 2010-06-29.

Automatic conversion script
Id: cif_fix_enum 1527 2010-12-29 10:47:43Z saulius 

The following automatic conversions were performed:

'_symmetry_cell_setting' value 'Orthorhombic' changed to
'orthorhombic' according to
/home/saulius/struct/CIF-dictionaries/cif_core.dic dictionary named
'cif_core.dic' version 2.4.1 from 2010-06-29.

Automatic conversion script
Id: cif_fix_values 1715 2011-07-08 13:25:40Z adriana 

The following automatic conversions were performed:

'_refine_ls_weighting_scheme' value 'calc w =
1/[\s^2^(Fo^2^)+(0.1067P)^2^+0.3004P] where P=(Fo^2^+2Fc^2^)/3' was
changed to 'calc'. New tag '_refine_ls_weighting_details' was
created. The value of the new tag was set to 'w =
1/[\s^2^(Fo^2^)+(0.1067P)^2^+0.3004P] where P=(Fo^2^+2Fc^2^)/3'.

Automatic conversion script
Id: cif_fix_values 3143 2015-03-26 13:38:13Z robertas 
;
_cod_original_cell_volume 1374.(4)
_cod_database_code 2006002

loop_
_symmetry_equiv_pos_as_xyz
'x, y, z'
'-x+1/2, y, z+1/2'
'x+1/2, -y+1/2, z'
'-x, -y+1/2, z+1/2'
'-x, -y, -z'
'x-1/2, -y, -z-1/2'
'-x-1/2, y-1/2, -z'
'x, y-1/2, -z-1/2'

loop_
_atom_site_aniso_label
_atom_site_aniso_U_11
_atom_site_aniso_U_12
_atom_site_aniso_U_13
_atom_site_aniso_U_22
_atom_site_aniso_U_23
_atom_site_aniso_U_33
O1 0.0455(7) -0.0030(5) -0.0101(5) 0.0432(7) 0.0042(5) 0.0508(7)
O2 0.0606(8) -0.0061(5) -0.0040(6) 0.0389(7) 0.0036(5) 0.0610(9)
O3 0.1039(15) -0.0055(8) 0.0212(9) 0.0510(9) 0.0003(6) 0.0506(8)
O4 0.0775(11) -0.0004(6) 0.0069(7) 0.0415(7) 0.0011(5) 0.0469(8)
C1 0.0397(7) 0.0005(5) 0.0034(5) 0.0377(7) -0.0014(5) 0.0412(8)
C2 0.0449(8) 0.0041(6) -0.0068(6) 0.0437(8) -0.0013(6) 0.0431(8)
C3 0.0484(8) -0.0024(6) -0.0038(6) 0.0419(8) -0.0007(6) 0.0403(8)
N1 0.0408(7) -0.0022(5) -0.0058(5) 0.0441(8) -0.0021(5) 0.0452(8)
C4 0.0448(8) -0.0014(5) -0.0044(6) 0.0379(7) -0.0016(6) 0.0441(8)
C5 0.0412(7) -0.0003(6) -0.0039(6) 0.0402(8) -0.0022(6) 0.0477(8)

loop_
_atom_site_label
_atom_site_occupancy
_atom_site_fract_x
_atom_site_fract_y
_atom_site_fract_z
_atom_site_U_iso_or_equiv
_atom_site_thermal_displace_type
_atom_site_calc_flag
_atom_site_type_symbol
O1 1 0.6370(2) 0.67485(11) 0.10720(10) 0.0465(4) Uani d O
O2 1 0.6452(2) 0.50180(12) 0.16465(11) 0.0535(4) Uani d O
O3 1 0.6948(3) 0.73036(15) 0.35815(12) 0.0685(6) Uani d O
O4 1 0.7841(2) 0.84101(13) 0.24575(11) 0.0553(4) Uani d O
HO4 1 0.7412(46) 0.8900(31) 0.2774(26) 0.059(8) Uiso d H
C1 1 0.6919(2) 0.60327(14) 0.16258(11) 0.0395(4) Uani d C
C2 1 0.8269(2) 0.64346(15) 0.23015(13) 0.0439(4) Uani d C
H2A 1 0.8568(38) 0.5830(22) 0.2712(22) 0.051(7) Uiso d H
H2B 1 0.9258(36) 0.6730(22) 0.1956(21) 0.049(6) Uiso d H
C3 1 0.7627(2) 0.74241(15) 0.28554(12) 0.0435(4) Uani d C
N1 1 0.6780(2) 0.35181(13) -0.02941(12) 0.0434(4) Uani d N
H1A 1 0.7326(37) 0.2907(25) -0.0575(19) 0.046(6) Uiso d H
H1B 1 0.6712(41) 0.3363(27) 0.0263(25) 0.058(8) Uiso d H
H1C 1 0.5697(39) 0.3568(27) -0.0541(22) 0.055(7) Uiso d H
C4 1 0.7776(2) 0.45732(13) -0.04142(12) 0.0423(4) Uani d C
H4A 1 0.7190(36) 0.5212(27) -0.0160(21) 0.051(7) Uiso d H
H4B 1 0.7948(35) 0.4689(25) -0.1036(22) 0.049(6) Uiso d H
C5 1 0.9486(2) 0.44580(15) 0.00407(13) 0.0430(4) Uani d C
H5A 1 1.0076(38) 0.3837(28) -0.0247(22) 0.051(7) Uiso d H
H5B 1 0.9274(42) 0.4324(28) 0.0635(26) 0.063(9) Uiso d H

loop_
_atom_type_symbol
_atom_type_description
_atom_type_scat_dispersion_real
_atom_type_scat_dispersion_imag
_atom_type_scat_source
C C 0.0033 0.0016 'International Tables Vol C Tables 4.2.6.8 and 6.1.1.4'
H H 0.0000 0.0000 'International Tables Vol C Tables 4.2.6.8 and 6.1.1.4'
N N 0.0061 0.0033 'International Tables Vol C Tables 4.2.6.8 and 6.1.1.4'
O O 0.0106 0.0060 'International Tables Vol C Tables 4.2.6.8 and 6.1.1.4'

loop_
_geom_angle_atom_site_label_1
_geom_angle_atom_site_label_2
_geom_angle_atom_site_label_3
_geom_angle_site_symmetry_1
_geom_angle_site_symmetry_3
_geom_angle
_geom_angle_publ_flag
C3 O4 HO4 . . 109.(3) ?
O1 C1 O2 . . 123.9(2) yes
O1 C1 C2 . . 117.1(2) yes
O2 C1 C2 . . 119.0(2) yes
C3 C2 C1 . . 110.7(2) yes
C3 C2 H2A . . 108.4(18) ?
C1 C2 H2A . . 110.4(17) ?
C3 C2 H2B . . 105.7(15) ?
C1 C2 H2B . . 108.9(17) ?
H2A C2 H2B . . 113.(2) ?
O3 C3 O4 . . 123.9(2) yes
O3 C3 C2 . . 122.5(2) yes
O4 C3 C2 . . 113.5(2) yes
C4 N1 H1A . . 110.3(18) ?
C4 N1 H1B . . 109.(2) ?
H1A N1 H1B . . 107.(3) ?
C4 N1 H1C . . 113.(2) ?
H1A N1 H1C . . 108.(3) ?
H1B N1 H1C . . 110.(3) ?
N1 C4 C5 . . 110.3(2) yes
N1 C4 H4A . . 110.8(18) ?
C5 C4 H4A . . 109.3(18) ?
N1 C4 H4B . . 108.4(18) ?
C5 C4 H4B . . 108.3(17) ?
H4A C4 H4B . . 110.(3) ?
C4 C5 C5 . 5_765 111.6(2) yes
C4 C5 H5A . . 107.8(18) ?
C5 C5 H5A 5_765 . 110.1(19) ?
C4 C5 H5B . . 106.(2) ?
C5 C5 H5B 5_765 . 109.(2) ?
H5A C5 H5B . . 112.(3) ?

loop_
_geom_bond_atom_site_label_1
_geom_bond_atom_site_label_2
_geom_bond_site_symmetry_2
_geom_bond_distance
_geom_bond_publ_flag
O1 C1 . 1.251(3) yes
O2 C1 . 1.252(3) yes
O3 C3 . 1.204(3) yes
O4 C3 . 1.312(3) yes
O4 HO4 . 0.82(4) ?
C1 C2 . 1.535(3) yes
C2 C3 . 1.511(3) yes
C2 H2A . 0.96(3) ?
C2 H2B . 1.00(3) ?
N1 C4 . 1.483(3) yes
N1 H1A . 0.94(3) ?
N1 H1B . 0.84(4) ?
N1 H1C . 0.93(3) ?
C4 N1 . 1.483(3) yes
C4 C5 . 1.517(3) yes
C4 H4A . 0.96(3) ?
C4 H4B . 0.94(3) ?
C5 C5 5_765 1.520(4) yes
C5 H5A . 0.97(3) ?
C5 H5B . 0.90(4) ?

loop_
_geom_torsion_atom_site_label_1
_geom_torsion_atom_site_label_2
_geom_torsion_atom_site_label_3
_geom_torsion_atom_site_label_4
_geom_torsion_site_symmetry_1
_geom_torsion_site_symmetry_2
_geom_torsion_site_symmetry_3
_geom_torsion
_geom_torsion_publ_flag
N1 C4 C5 C5 . 5_765 5_765 177.9(2) yes
C4 C5 C5 C4 5_765 5_765 . 180.0 yes
C5 C5 C4 N1 5_765 . . 177.9(2) yes
